data_7034590
loop_
_publ_author_name
'Toure, Momar'
'Chuzel, Olivier'
'Parrain, Jean-Luc'

_publ_section_title
;
 Synthesis and structure of Ag(i), Pd(ii), Rh(i), Ru(ii) and Au(i)
 NHC-complexes with a pendant Lewis acidic boronic ester moiety.
;
_journal_issue 16
_journal_name_full 'Dalton transactions (Cambridge, England : 2003)'
_journal_page_first 7139
_journal_page_last 7143
_journal_paper_doi 10.1039/c5dt00814j
_journal_volume 44
_journal_year 2015
_chemical_compound_source 'synthesis as described'
_chemical_formula_moiety 'C26 H37 B1 Cl1 N2 O2 Rh1'
_chemical_formula_sum 'C26 H37 B Cl N2 O2 Rh'
_chemical_formula_weight 558.75
_chemical_name_systematic
;
?
;
_space_group_IT_number 2
_symmetry_cell_setting triclinic
_symmetry_Int_Tables_number 2
_symmetry_space_group_name_Hall '-P 1'
_symmetry_space_group_name_H-M 'P -1'
_atom_sites_solution_hydrogens geom
_atom_sites_solution_primary direct
_atom_sites_solution_secondary difmap
_audit_conform_dict_location ftp://ftp.iucr.org/pub/cif_core.dic
_audit_conform_dict_name cif_core.dic
_audit_conform_dict_version 2.4
_audit_creation_date 2011-02-11T10:31:32-00:00
_audit_creation_method 'WinGX routine CIF_UPDATE'
_audit_update_record
;
2012-05-04 deposited with the CCDC.
2015-03-24 downloaded from the CCDC.
;
_cell_angle_alpha 62.448(1)
_cell_angle_beta 76.060(1)
_cell_angle_gamma 71.989(1)
_cell_formula_units_Z 2
_cell_length_a 9.9764(2)
_cell_length_b 12.3976(3)
_cell_length_c 12.8407(3)
_cell_measurement_reflns_used 17867
_cell_measurement_temperature 293(2)
_cell_measurement_theta_max 28.69
_cell_measurement_theta_min 2.16
_cell_measurement_wavelength 0.71073
_cell_volume 1330.01(5)
_computing_molecular_graphics 'Ortep-3 for Windows (Farrugia, 1997)'
_computing_publication_material 'WinGX publication routines (Farrugia, 1999)'
_computing_structure_refinement 'SHELXL-97 (Sheldrick, 1997)'
_computing_structure_solution 'SHELXS-97 (Sheldrick, 1990)'
_diffrn_ambient_temperature 293(2)
_diffrn_measured_fraction_theta_full 0.953
_diffrn_measured_fraction_theta_max 0.953
_diffrn_measurement_device_type KappaCCD
_diffrn_measurement_method 'Omega + Phi scan'
_diffrn_radiation_monochromator graphite
_diffrn_radiation_probe x-ray
_diffrn_radiation_type MoK\a
_diffrn_radiation_wavelength 0.71073
_diffrn_reflns_av_R_equivalents 0.0392
_diffrn_reflns_av_unetI/netI 0.0641
_diffrn_reflns_limit_h_max 12
_diffrn_reflns_limit_h_min -13
_diffrn_reflns_limit_k_max 15
_diffrn_reflns_limit_k_min -16
_diffrn_reflns_limit_l_max 16
_diffrn_reflns_limit_l_min -16
_diffrn_reflns_number 17867
_diffrn_reflns_reduction_process
;
Scaled and merged with Sortav
R.H. Blessing, (1987) Cryst. Rev. 1, 3-58
R.H. Blessing, (1989) J. Appl. Cryst. 22, 396-397
;
_diffrn_reflns_theta_full 28.69
_diffrn_reflns_theta_max 28.69
_diffrn_reflns_theta_min 2.16
_diffrn_standards_number none
_exptl_absorpt_coefficient_mu 0.767
_exptl_absorpt_correction_T_max 0.848
_exptl_absorpt_correction_T_min 0.845
_exptl_absorpt_correction_type multi-scan
_exptl_absorpt_process_details
;
R.H. Blessing, Acta Cryst. (1995), A51, 33-38
;
_exptl_crystal_colour yellow
_exptl_crystal_density_diffrn 1.395
_exptl_crystal_density_method 'not measured'
_exptl_crystal_description prism
_exptl_crystal_F_000 580
_exptl_crystal_size_max 0.26
_exptl_crystal_size_mid 0.24
_exptl_crystal_size_min 0.16
_refine_diff_density_max 0.736
_refine_diff_density_min -0.636
_refine_diff_density_rms 0.073
_refine_ls_extinction_method none
_refine_ls_goodness_of_fit_ref 1.024
_refine_ls_hydrogen_treatment constr
_refine_ls_matrix_type full
_refine_ls_number_parameters 352
_refine_ls_number_reflns 6553
_refine_ls_number_restraints 0
_refine_ls_restrained_S_all 1.024
_refine_ls_R_factor_all 0.0604
_refine_ls_R_factor_gt 0.0384
_refine_ls_shift/su_max 0
_refine_ls_shift/su_mean 0
_refine_ls_structure_factor_coef Fsqd
_refine_ls_weighting_details 'calc w=1/[\s^2^(Fo^2^)+(0.0507P)^2^+0.0000P] where P=(Fo^2^+2Fc^2^)/3'
_refine_ls_weighting_scheme calc
_refine_ls_wR_factor_gt 0.0923
_refine_ls_wR_factor_ref 0.1003
_reflns_number_gt 5007
_reflns_number_total 6553
_reflns_threshold_expression >2sigma(I)
_cod_data_source_file c5dt00814j2.cif
_cod_data_source_block mom94abs
_cod_depositor_comments 'Adding full bibliography for 7034588--7034592.cif.'
_cod_database_code 7034590

loop_
_symmetry_equiv_pos_as_xyz
'x, y, z'
'-x, -y, -z'

loop_
_atom_site_label
_atom_site_type_symbol
_atom_site_fract_x
_atom_site_fract_y
_atom_site_fract_z
_atom_site_U_iso_or_equiv
_atom_site_adp_type
_atom_site_occupancy
_atom_site_symmetry_multiplicity
_atom_site_calc_flag
_atom_site_refinement_flags
_atom_site_disorder_assembly
_atom_site_disorder_group
C1 C 0.2923(3) 0.0705(2) 0.1403(2) 0.0389(5) Uani 1 1 d . . .
C2 C 0.5066(3) 0.1134(3) 0.0496(3) 0.0526(7) Uani 1 1 d . . .
H2 H 0.5764 0.1488 -0.008 0.063 Uiso 1 1 calc R . .
C3 C 0.5238(3) 0.0277(3) 0.1590(3) 0.0539(7) Uani 1 1 d . . .
H3 H 0.6086 -0.0091 0.1926 0.065 Uiso 1 1 calc R . .
C4 C 0.3004(3) 0.2299(2) -0.0679(2) 0.0434(6) Uani 1 1 d . . .
C5 C 0.2045(3) 0.2021(3) -0.1080(2) 0.0476(6) Uani 1 1 d . . .
H5 H 0.1808 0.1248 -0.0671 0.057 Uiso 1 1 calc R . .
C6 C 0.1440(3) 0.2900(3) -0.2095(3) 0.0601(8) Uani 1 1 d . . .
H6 H 0.0788 0.2723 -0.2367 0.072 Uiso 1 1 calc R . .
C7 C 0.1805(4) 0.4044(3) -0.2705(3) 0.0709(10) Uani 1 1 d . . .
H7 H 0.1402 0.4633 -0.339 0.085 Uiso 1 1 calc R . .
C8 C 0.2753(4) 0.4308(3) -0.2304(3) 0.0703(10) Uani 1 1 d . . .
H8 H 0.2994 0.5079 -0.2721 0.084 Uiso 1 1 calc R . .
C9 C 0.3365(3) 0.3443(3) -0.1282(3) 0.0574(7) Uani 1 1 d . . .
H9 H 0.4007 0.3631 -0.1007 0.069 Uiso 1 1 calc R . .
C10 C 0.3685(3) -0.0918(3) 0.3347(2) 0.0470(6) Uani 1 1 d . . .
H10A H 0.2678 -0.0776 0.362 0.056 Uiso 1 1 calc R . .
H10B H 0.4169 -0.0835 0.3867 0.056 Uiso 1 1 calc R . .
C11 C 0.4211(3) -0.2226(3) 0.3416(2) 0.0527(7) Uani 1 1 d . . .
H11A H 0.52 -0.2348 0.3088 0.063 Uiso 1 1 calc R . .
H11B H 0.3674 -0.2331 0.2945 0.063 Uiso 1 1 calc R . .
C12 C 0.4062(3) -0.3206(3) 0.4689(3) 0.0543(7) Uani 1 1 d . . .
H12A H 0.4167 -0.4006 0.4678 0.065 Uiso 1 1 calc R . .
H12B H 0.3111 -0.2983 0.5056 0.065 Uiso 1 1 calc R . .
C13A C 0.7292(8) -0.3850(10) 0.6084(7) 0.0680(19) Uani 0.5 1 d P A 1
C14A C 0.6153(11) -0.3368(13) 0.6864(10) 0.079(3) Uani 0.5 1 d P A 1
C15A C 0.769(3) -0.530(2) 0.658(2) 0.126(8) Uani 0.5 1 d P A 1
H15A H 0.8421 -0.5554 0.6048 0.189 Uiso 0.5 1 calc PR A 1
H15B H 0.6868 -0.5595 0.6672 0.189 Uiso 0.5 1 calc PR A 1
H15C H 0.8027 -0.5644 0.7339 0.189 Uiso 0.5 1 calc PR A 1
C15B C 0.844(2) -0.3056(19) 0.5537(18) 0.067(3) Uani 0.5 1 d P A 1
H15D H 0.7982 -0.2186 0.5293 0.1 Uiso 0.5 1 calc PR A 1
H15E H 0.8984 -0.3193 0.4865 0.1 Uiso 0.5 1 calc PR A 1
H15F H 0.9056 -0.3302 0.6117 0.1 Uiso 0.5 1 calc PR A 1
C17A C 0.605(2) -0.203(2) 0.656(2) 0.130(11) Uani 0.5 1 d P A 1
H17A H 0.5305 -0.1766 0.7081 0.196 Uiso 0.5 1 calc PR A 1
H17B H 0.5851 -0.1527 0.5758 0.196 Uiso 0.5 1 calc PR A 1
H17C H 0.6936 -0.1946 0.6652 0.196 Uiso 0.5 1 calc PR A 1
C17B C 0.631(3) -0.440(3) 0.823(2) 0.165(13) Uani 0.5 1 d P A 1
H17D H 0.6379 -0.5216 0.8288 0.247 Uiso 0.5 1 calc PR A 1
H17E H 0.5499 -0.4194 0.8739 0.247 Uiso 0.5 1 calc PR A 1
H17F H 0.7154 -0.4402 0.8469 0.247 Uiso 0.5 1 calc PR A 1
C13B C 0.6962(7) -0.2985(7) 0.5983(6) 0.0533(15) Uani 0.5 1 d P A 2
C14B C 0.6465(13) -0.4116(9) 0.6990(10) 0.073(3) Uani 0.5 1 d P A 2
C16A C 0.638(2) -0.175(2) 0.607(2) 0.119(8) Uani 0.5 1 d P A 2
H16A H 0.6779 -0.1121 0.5392 0.179 Uiso 0.5 1 calc PR A 2
H16B H 0.6622 -0.1819 0.6775 0.179 Uiso 0.5 1 calc PR A 2
H16C H 0.5367 -0.1533 0.6082 0.179 Uiso 0.5 1 calc PR A 2
C16B C 0.868(3) -0.342(2) 0.576(2) 0.095(7) Uani 0.5 1 d P A 2
H16D H 0.8937 -0.4223 0.5746 0.142 Uiso 0.5 1 calc PR A 2
H16E H 0.9093 -0.346 0.6384 0.142 Uiso 0.5 1 calc PR A 2
H16F H 0.9022 -0.2819 0.5016 0.142 Uiso 0.5 1 calc PR A 2
C18A C 0.743(3) -0.533(2) 0.7111(18) 0.121(8) Uani 0.5 1 d P A 2
H18A H 0.7045 -0.5991 0.7755 0.182 Uiso 0.5 1 calc PR A 2
H18B H 0.834 -0.5358 0.7263 0.182 Uiso 0.5 1 calc PR A 2
H18C H 0.7534 -0.5422 0.6392 0.182 Uiso 0.5 1 calc PR A 2
C18B C 0.610(2) -0.387(3) 0.8127(16) 0.112(9) Uani 0.5 1 d P A 2
H18D H 0.5776 -0.4563 0.8782 0.168 Uiso 0.5 1 calc PR A 2
H18E H 0.537 -0.312 0.8 0.168 Uiso 0.5 1 calc PR A 2
H18F H 0.6934 -0.3778 0.8298 0.168 Uiso 0.5 1 calc PR A 2
C19 C 0.0272(3) 0.2607(3) 0.1378(3) 0.0586(8) Uani 1 1 d . . .
H19 H 0.1143 0.2686 0.0918 0.07 Uiso 1 1 calc R . .
C20 C -0.1041(4) 0.3265(4) 0.0745(4) 0.0827(11) Uani 1 1 d . . .
H20A H -0.1538 0.3967 0.094 0.099 Uiso 1 1 calc R . .
H20B H -0.0749 0.3599 -0.01 0.099 Uiso 1 1 calc R . .
C21 C -0.2044(4) 0.2482(5) 0.1021(4) 0.0975(14) Uani 1 1 d . . .
H21A H -0.2478 0.2754 0.0314 0.117 Uiso 1 1 calc R . .
H21B H -0.2792 0.2625 0.1616 0.117 Uiso 1 1 calc R . .
C22 C -0.1408(3) 0.1107(4) 0.1459(3) 0.0642(9) Uani 1 1 d . . .
H22 H -0.1094 0.0762 0.0911 0.077 Uiso 1 1 calc R . .
C23 C -0.1267(3) 0.0333(4) 0.2622(3) 0.0656(9) Uani 1 1 d . . .
H23 H -0.0901 -0.0514 0.2811 0.079 Uiso 1 1 calc R . .
C24 C -0.1648(5) 0.0718(5) 0.3636(4) 0.0945(14) Uani 1 1 d . . .
H24A H -0.2672 0.0983 0.3763 0.113 Uiso 1 1 calc R . .
H24B H -0.1344 -0.0009 0.4348 0.113 Uiso 1 1 calc R . .
C25 C -0.1022(4) 0.1729(4) 0.3466(3) 0.0836(12) Uani 1 1 d . . .
H25A H -0.0789 0.1567 0.4224 0.1 Uiso 1 1 calc R . .
H25B H -0.1735 0.2508 0.3212 0.1 Uiso 1 1 calc R . .
C26 C 0.0291(3) 0.1896(3) 0.2585(3) 0.0589(8) Uani 1 1 d . . .
H26 H 0.1168 0.1497 0.2871 0.071 Uiso 1 1 calc R . .
N1 N 0.3923(2) 0.0028(2) 0.21431(18) 0.0431(5) Uani 1 1 d . . .
N2 N 0.3634(2) 0.1401(2) 0.03763(19) 0.0416(5) Uani 1 1 d . . .
O1 O 0.6420(3) -0.3099(5) 0.5028(2) 0.1377(17) Uani 1 1 d . . .
O2 O 0.4961(3) -0.3717(4) 0.6625(2) 0.1123(13) Uani 1 1 d . . .
Cl1 Cl 0.14461(8) -0.11881(7) 0.14646(7) 0.05561(18) Uani 1 1 d . . .
Rh1 Rh 0.083067(19) 0.069559(19) 0.173224(16) 0.03929(9) Uani 1 1 d . . .
B1 B 0.5160(4) -0.3363(3) 0.5472(3) 0.0487(7) Uani 1 1 d . A .

loop_
_atom_site_aniso_label
_atom_site_aniso_U_11
_atom_site_aniso_U_22
_atom_site_aniso_U_33
_atom_site_aniso_U_23
_atom_site_aniso_U_13
_atom_site_aniso_U_12
C1 0.0315(12) 0.0425(14) 0.0477(13) -0.0249(11) -0.0051(10) -0.0052(11)
C2 0.0341(14) 0.0625(19) 0.0666(18) -0.0326(15) 0.0027(12) -0.0160(13)
C3 0.0304(13) 0.070(2) 0.0705(19) -0.0381(16) -0.0086(12) -0.0079(13)
C4 0.0386(14) 0.0412(15) 0.0453(13) -0.0186(11) 0.0041(11) -0.0089(11)
C5 0.0463(15) 0.0437(16) 0.0484(14) -0.0163(12) -0.0034(12) -0.0111(12)
C6 0.0510(18) 0.067(2) 0.0550(17) -0.0203(15) -0.0099(13) -0.0094(15)
C7 0.067(2) 0.057(2) 0.0570(18) -0.0060(15) -0.0056(16) -0.0037(17)
C8 0.074(2) 0.0426(18) 0.069(2) -0.0095(15) 0.0075(18) -0.0153(17)
C9 0.0524(17) 0.0544(19) 0.0658(18) -0.0252(15) 0.0058(14) -0.0223(15)
C10 0.0442(14) 0.0522(17) 0.0445(14) -0.0234(12) -0.0100(11) -0.0023(12)
C11 0.0588(18) 0.0525(18) 0.0526(15) -0.0290(13) -0.0182(13) -0.0004(14)
C12 0.0591(18) 0.0445(17) 0.0613(17) -0.0209(13) -0.0217(14) -0.0053(14)
C13A 0.059(4) 0.079(6) 0.080(5) -0.046(5) -0.022(4) -0.004(4)
C14A 0.060(5) 0.130(10) 0.077(6) -0.060(8) -0.015(5) -0.030(7)
C15A 0.142(14) 0.066(8) 0.19(2) -0.058(13) -0.130(16) 0.041(8)
C15B 0.033(8) 0.071(9) 0.085(8) -0.030(8) -0.018(5) 0.007(6)
C17A 0.084(9) 0.14(2) 0.26(3) -0.17(2) -0.031(12) -0.007(9)
C17B 0.15(2) 0.23(3) 0.068(9) 0.010(12) -0.054(11) -0.073(19)
C13B 0.045(3) 0.048(4) 0.075(4) -0.025(3) -0.024(3) -0.009(3)
C14B 0.074(7) 0.071(6) 0.067(5) 0.000(5) -0.037(5) -0.032(6)
C16A 0.089(12) 0.064(7) 0.22(2) -0.055(9) -0.079(14) -0.003(7)
C16B 0.034(7) 0.105(17) 0.113(11) -0.024(11) -0.031(6) 0.009(8)
C18A 0.183(17) 0.055(7) 0.139(14) -0.017(8) -0.113(14) -0.009(8)
C18B 0.069(6) 0.22(3) 0.076(12) -0.089(17) -0.019(7) -0.017(10)
C19 0.0467(17) 0.0551(19) 0.074(2) -0.0347(16) 0.0016(14) -0.0061(14)
C20 0.074(3) 0.073(3) 0.082(2) -0.028(2) -0.0195(19) 0.010(2)
C21 0.052(2) 0.106(4) 0.114(3) -0.031(3) -0.033(2) 0.002(2)
C22 0.0306(14) 0.092(3) 0.073(2) -0.0359(19) -0.0065(13) -0.0152(15)
C23 0.0367(16) 0.090(3) 0.072(2) -0.0352(19) 0.0123(14) -0.0280(16)
C24 0.070(2) 0.137(4) 0.078(3) -0.055(3) 0.030(2) -0.038(3)
C25 0.070(2) 0.121(4) 0.065(2) -0.056(2) 0.0067(18) -0.014(2)
C26 0.0426(16) 0.079(2) 0.072(2) -0.0519(18) -0.0055(14) -0.0045(15)
N1 0.0345(11) 0.0494(13) 0.0464(11) -0.0237(10) -0.0072(9) -0.0035(10)
N2 0.0313(11) 0.0468(13) 0.0495(12) -0.0222(10) -0.0004(9) -0.0125(9)
O1 0.0669(18) 0.283(5) 0.0614(16) -0.055(2) -0.0049(13) -0.068(3)
O2 0.082(2) 0.207(4) 0.0576(15) -0.0308(18) -0.0118(13) -0.082(2)
Cl1 0.0557(4) 0.0484(4) 0.0695(4) -0.0259(3) -0.0121(3) -0.0154(3)
Rh1 0.02978(12) 0.04737(15) 0.04122(13) -0.01891(9) -0.00279(8) -0.01009(9)
B1 0.0499(18) 0.0408(17) 0.0554(18) -0.0179(14) -0.0163(14) -0.0063(14)

loop_
_atom_type_symbol
_atom_type_description
_atom_type_scat_dispersion_real
_atom_type_scat_dispersion_imag
_atom_type_scat_source
C C 0.0033 0.0016 'International Tables Vol C Tables 4.2.6.8 and 6.1.1.4'
H H 0 0 'International Tables Vol C Tables 4.2.6.8 and 6.1.1.4'
N N 0.0061 0.0033 'International Tables Vol C Tables 4.2.6.8 and 6.1.1.4'
O O 0.0106 0.006 'International Tables Vol C Tables 4.2.6.8 and 6.1.1.4'
Cl Cl 0.1484 0.1585 'International Tables Vol C Tables 4.2.6.8 and 6.1.1.4'
Rh Rh -1.1178 0.9187 'International Tables Vol C Tables 4.2.6.8 and 6.1.1.4'
B B 0.0013 0.0007 'International Tables Vol C Tables 4.2.6.8 and 6.1.1.4'

loop_
_geom_angle_atom_site_label_1
_geom_angle_atom_site_label_2
_geom_angle_atom_site_label_3
_geom_angle
N1 C1 N2 104.2(2)
N1 C1 Rh1 127.97(19)
N2 C1 Rh1 127.79(19)
C3 C2 N2 106.6(2)
C3 C2 H2 126.7
N2 C2 H2 126.7
C2 C3 N1 107.4(2)
C2 C3 H3 126.3
N1 C3 H3 126.3
C5 C4 C9 120.7(3)
C5 C4 N2 120.2(2)
C9 C4 N2 119.1(3)
C4 C5 C6 119.5(3)
C4 C5 H5 120.3
C6 C5 H5 120.3
C5 C6 C7 120.0(3)
C5 C6 H6 120
C7 C6 H6 120
C8 C7 C6 120.1(3)
C8 C7 H7 120
C6 C7 H7 120
C7 C8 C9 120.9(3)
C7 C8 H8 119.5
C9 C8 H8 119.5
C4 C9 C8 118.8(3)
C4 C9 H9 120.6
C8 C9 H9 120.6
N1 C10 C11 112.0(2)
N1 C10 H10A 109.2
C11 C10 H10A 109.2
N1 C10 H10B 109.2
C11 C10 H10B 109.2
H10A C10 H10B 107.9
C10 C11 C12 111.5(2)
C10 C11 H11A 109.3
C12 C11 H11A 109.3
C10 C11 H11B 109.3
C12 C11 H11B 109.3
H11A C11 H11B 108
C11 C12 B1 114.6(3)
C11 C12 H12A 108.6
B1 C12 H12A 108.6
C11 C12 H12B 108.6
B1 C12 H12B 108.6
H12A C12 H12B 107.6
C14A C13A O1 92.1(6)
C14A C13A C15A 113.1(14)
O1 C13A C15A 118.8(8)
C14A C13A C15B 110.6(10)
O1 C13A C15B 95.0(8)
C15A C13A C15B 122.2(14)
C17A C14A C13A 112.6(13)
C17A C14A O2 119.4(12)
C13A C14A O2 95.8(6)
C17A C14A C17B 118.9(16)
C13A C14A C17B 107.6(14)
O2 C14A C17B 99.5(14)
C13A C15A H15A 109.5
C13A C15A H15B 109.5
H15A C15A H15B 109.5
C13A C15A H15C 109.5
H15A C15A H15C 109.5
H15B C15A H15C 109.5
C13A C15B H15D 109.5
C13A C15B H15E 109.5
H15D C15B H15E 109.5
C13A C15B H15F 109.5
H15D C15B H15F 109.5
H15E C15B H15F 109.5
C14A C17A H17A 109.5
C14A C17A H17B 109.5
H17A C17A H17B 109.5
C14A C17A H17C 109.5
H17A C17A H17C 109.5
H17B C17A H17C 109.5
C14A C17B H17D 109.5
C14A C17B H17E 109.5
H17D C17B H17E 109.5
C14A C17B H17F 109.5
H17D C17B H17F 109.5
H17E C17B H17F 109.5
C16A C13B C14B 117.2(13)
C16A C13B O1 115.2(10)
C14B C13B O1 94.2(6)
C16A C13B C16B 116.4(14)
C14B C13B C16B 106.3(11)
O1 C13B C16B 104.7(11)
C18A C14B C13B 114.3(15)
C18A C14B O2 122.5(12)
C13B C14B O2 95.1(5)
C18A C14B C18B 115.4(12)
C13B C14B C18B 107.0(13)
O2 C14B C18B 99.6(11)
C13B C16A H16A 109.5
C13B C16A H16B 109.5
H16A C16A H16B 109.5
C13B C16A H16C 109.5
H16A C16A H16C 109.5
H16B C16A H16C 109.5
C13B C16B H16D 109.5
C13B C16B H16E 109.5
H16D C16B H16E 109.5
C13B C16B H16F 109.5
H16D C16B H16F 109.5
H16E C16B H16F 109.5
C14B C18A H18A 109.5
C14B C18A H18B 109.5
H18A C18A H18B 109.5
C14B C18A H18C 109.5
H18A C18A H18C 109.5
H18B C18A H18C 109.5
C14B C18B H18D 109.5
C14B C18B H18E 109.5
H18D C18B H18E 109.5
C14B C18B H18F 109.5
H18D C18B H18F 109.5
H18E C18B H18F 109.5
C26 C19 C20 125.6(3)
C26 C19 Rh1 70.72(18)
C20 C19 Rh1 110.6(2)
C26 C19 H19 117.2
C20 C19 H19 117.2
Rh1 C19 H19 88.6
C21 C20 C19 115.3(3)
C21 C20 H20A 108.4
C19 C20 H20A 108.4
C21 C20 H20B 108.4
C19 C20 H20B 108.4
H20A C20 H20B 107.5
C20 C21 C22 115.3(3)
C20 C21 H21A 108.4
C22 C21 H21A 108.4
C20 C21 H21B 108.4
C22 C21 H21B 108.4
H21A C21 H21B 107.5
C23 C22 C21 123.3(4)
C23 C22 Rh1 71.62(18)
C21 C22 Rh1 110.4(2)
C23 C22 H22 118.4
C21 C22 H22 118.4
Rh1 C22 H22 88
C22 C23 C24 126.5(4)
C22 C23 Rh1 72.30(17)
C24 C23 Rh1 108.1(2)
C22 C23 H23 116.8
C24 C23 H23 116.8
Rh1 C23 H23 89.6
C25 C24 C23 115.0(3)
C25 C24 H24A 108.5
C23 C24 H24A 108.5
C25 C24 H24B 108.5
C23 C24 H24B 108.5
H24A C24 H24B 107.5
C24 C25 C26 115.5(3)
C24 C25 H25A 108.4
C26 C25 H25A 108.4
C24 C25 H25B 108.4
C26 C25 H25B 108.4
H25A C25 H25B 107.5
C19 C26 C25 124.2(3)
C19 C26 Rh1 70.86(17)
C25 C26 Rh1 113.1(2)
C19 C26 H26 117.9
C25 C26 H26 117.9
Rh1 C26 H26 86
C1 N1 C3 111.1(2)
C1 N1 C10 124.7(2)
C3 N1 C10 124.1(2)
C1 N2 C2 110.6(2)
C1 N2 C4 125.2(2)
C2 N2 C4 124.2(2)
B1 O1 C13B 106.7(4)
B1 O1 C13A 103.8(4)
C13B O1 C13A 37.0(3)
B1 O2 C14A 104.0(5)
B1 O2 C14B 104.8(5)
C14A O2 C14B 31.5(4)
C1 Rh1 C26 93.90(11)
C1 Rh1 C19 90.70(11)
C26 Rh1 C19 38.42(13)
C1 Rh1 C23 163.04(13)
C26 Rh1 C23 81.54(13)
C19 Rh1 C23 95.59(13)
C1 Rh1 C22 160.88(12)
C26 Rh1 C22 90.77(13)
C19 Rh1 C22 81.51(14)
C23 Rh1 C22 36.07(13)
C1 Rh1 Cl1 88.66(7)
C26 Rh1 Cl1 159.99(10)
C19 Rh1 Cl1 161.54(9)
C23 Rh1 Cl1 90.27(10)
C22 Rh1 Cl1 93.26(10)
O2 B1 O1 110.6(3)
O2 B1 C12 126.3(3)
O1 B1 C12 123.0(3)

loop_
_geom_bond_atom_site_label_1
_geom_bond_atom_site_label_2
_geom_bond_distance
C1 N1 1.344(3)
C1 N2 1.364(3)
C1 Rh1 2.030(2)
C2 C3 1.325(4)
C2 N2 1.393(3)
C2 H2 0.93
C3 N1 1.385(3)
C3 H3 0.93
C4 C5 1.380(4)
C4 C9 1.381(4)
C4 N2 1.432(3)
C5 C6 1.381(4)
C5 H5 0.93
C6 C7 1.382(5)
C6 H6 0.93
C7 C8 1.359(5)
C7 H7 0.93
C8 C9 1.387(5)
C8 H8 0.93
C9 H9 0.93
C10 N1 1.463(3)
C10 C11 1.509(4)
C10 H10A 0.97
C10 H10B 0.97
C11 C12 1.526(4)
C11 H11A 0.97
C11 H11B 0.97
C12 B1 1.571(4)
C12 H12A 0.97
C12 H12B 0.97
C13A C14A 1.495(13)
C13A O1 1.537(8)
C13A C15A 1.55(2)
C13A C15B 1.56(3)
C14A C17A 1.49(2)
C14A O2 1.520(10)
C14A C17B 1.64(3)
C15A H15A 0.96
C15A H15B 0.96
C15A H15C 0.96
C15B H15D 0.96
C15B H15E 0.96
C15B H15F 0.96
C17A H17A 0.96
C17A H17B 0.96
C17A H17C 0.96
C17B H17D 0.96
C17B H17E 0.96
C17B H17F 0.96
C13B C16A 1.50(2)
C13B C14B 1.526(12)
C13B O1 1.532(7)
C13B C16B 1.63(2)
C14B C18A 1.47(3)
C14B O2 1.542(11)
C14B C18B 1.56(2)
C16A H16A 0.96
C16A H16B 0.96
C16A H16C 0.96
C16B H16D 0.96
C16B H16E 0.96
C16B H16F 0.96
C18A H18A 0.96
C18A H18B 0.96
C18A H18C 0.96
C18B H18D 0.96
C18B H18E 0.96
C18B H18F 0.96
C19 C26 1.386(5)
C19 C20 1.511(5)
C19 Rh1 2.107(3)
C19 H19 0.93
C20 C21 1.476(6)
C20 H20A 0.97
C20 H20B 0.97
C21 C22 1.497(6)
C21 H21A 0.97
C21 H21B 0.97
C22 C23 1.365(5)
C22 Rh1 2.209(3)
C22 H22 0.93
C23 C24 1.513(5)
C23 Rh1 2.201(3)
C23 H23 0.93
C24 C25 1.474(6)
C24 H24A 0.97
C24 H24B 0.97
C25 C26 1.508(5)
C25 H25A 0.97
C25 H25B 0.97
C26 Rh1 2.106(3)
C26 H26 0.93
O1 B1 1.322(4)
O2 B1 1.317(4)
Cl1 Rh1 2.3881(8)
